data_1551407
loop_
_publ_author_name
'Gross, Zeev'
'Zhao, Jianzhang'
'Mahammed, Atif'
'Chen, Kepeng'
'Vestfrid, Jenya'

_publ_section_title
;
 Phosphorus Corrole Complexes: From Property Tuning to Applications in
 Photocatalysis and Triplet-Triplet Annihilation Upconversion
;
_journal_name_full 'Chemical Science'
_journal_paper_doi 10.1039/C9SC01463B
_journal_year 2019
_chemical_formula_moiety 'C37 H13 F8 I4 N4 P, C H2 Cl2'
_chemical_formula_sum 'C38 H15 Cl2 F8 I4 N4 P'
_chemical_formula_weight 1289.01
_chemical_name_common 'Gross99 (Zhenya)'
_space_group_crystal_system monoclinic
_space_group_IT_number 14
_space_group_name_Hall '-P 2ybc'
_space_group_name_H-M_alt 'P 1 21/c 1'
_symmetry_space_group_name_Hall '-P 2ybc'
_symmetry_space_group_name_H-M 'P 1 21/c 1'
_atom_sites_solution_hydrogens geom
_audit_creation_method SHELXL-2014/7
_audit_update_record
;
2019-01-03 deposited with the CCDC.    2019-06-12 downloaded from the CCDC.
;
_cell_angle_alpha 90
_cell_angle_beta 97.96(5)
_cell_angle_gamma 90
_cell_formula_units_Z 4
_cell_length_a 21.925(2)
_cell_length_b 13.1020(11)
_cell_length_c 13.146(3)
_cell_measurement_reflns_used 6114
_cell_measurement_temperature 200(2)
_cell_measurement_theta_max 24.529
_cell_measurement_theta_min 1.876
_cell_volume 3740.0(11)
_computing_cell_refinement 'DENZO HKL2000 (Otwinowski & Minor 1997)'
_computing_data_collection 'Collect (Nonius, 2006)'
_computing_data_reduction 'DENZO HKL2000 (Otwinowski & Minor 1997)'
_computing_molecular_graphics 'Mercury 3.10.1'
_computing_structure_refinement 'SHELXL-2014/7 (Sheldrick, 2014)'
_computing_structure_solution 'SHELXL-2014/7 (Sheldrick, 2014)'
_diffrn_ambient_temperature 200(2)
_diffrn_detector_area_resol_mean 95
_diffrn_measured_fraction_theta_full 0.989
_diffrn_measured_fraction_theta_max 0.989
_diffrn_measurement_device_type 'Nonius KappaCCD'
_diffrn_measurement_method 'phi- and omega-scans'
_diffrn_radiation_type MoK\a
_diffrn_radiation_wavelength 0.71073
_diffrn_reflns_av_R_equivalents 0.0650
_diffrn_reflns_av_unetI/netI 0.0384
_diffrn_reflns_Laue_measured_fraction_full 0.989
_diffrn_reflns_Laue_measured_fraction_max 0.989
_diffrn_reflns_limit_h_max 25
_diffrn_reflns_limit_h_min -25
_diffrn_reflns_limit_k_max 0
_diffrn_reflns_limit_k_min -15
_diffrn_reflns_limit_l_max 15
_diffrn_reflns_limit_l_min 0
_diffrn_reflns_number 6114
_diffrn_reflns_point_group_measured_fraction_full 0.989
_diffrn_reflns_point_group_measured_fraction_max 0.989
_diffrn_reflns_theta_full 24.529
_diffrn_reflns_theta_max 24.529
_diffrn_reflns_theta_min 1.876
_diffrn_source 'fine-focus sealed tube'
_exptl_absorpt_coefficient_mu 3.596
_exptl_absorpt_correction_T_max 0.651
_exptl_absorpt_correction_T_min 0.338
_exptl_absorpt_correction_type multi-scan
_exptl_absorpt_process_details
; 
'HKL Denzo and Scalepack (Otwinowski & Minor 1997)'  
;
_exptl_crystal_colour red
_exptl_crystal_density_diffrn 2.289
_exptl_crystal_density_method 'not measured'
_exptl_crystal_description block
_exptl_crystal_F_000 2416
_exptl_crystal_size_max 0.360
_exptl_crystal_size_mid 0.240
_exptl_crystal_size_min 0.120
_refine_diff_density_max 1.209
_refine_diff_density_min -1.161
_refine_diff_density_rms 0.155
_refine_ls_extinction_method none
_refine_ls_goodness_of_fit_ref 1.143
_refine_ls_hydrogen_treatment constr
_refine_ls_matrix_type full
_refine_ls_number_parameters 488
_refine_ls_number_reflns 6114
_refine_ls_number_restraints 0
_refine_ls_restrained_S_all 1.143
_refine_ls_R_factor_all 0.0654
_refine_ls_R_factor_gt 0.0569
_refine_ls_shift/su_max 0.000
_refine_ls_shift/su_mean 0.000
_refine_ls_structure_factor_coef Fsqd
_refine_ls_weighting_details 'w=1/[\s^2^(Fo^2^)+(0.0545P)^2^+34.6741P] where P=(Fo^2^+2Fc^2^)/3'
_refine_ls_weighting_scheme calc
_refine_ls_wR_factor_gt 0.1400
_refine_ls_wR_factor_ref 0.1438
_reflns_Friedel_coverage 0.000
_reflns_number_gt 5373
_reflns_number_total 6114
_reflns_threshold_expression 'I > 2\s(I)'
_cod_data_source_file c9sc01463b2.cif
_cod_data_source_block Gross99
_cod_database_code 1551407
_shelx_shelxl_version_number 2014/7
_shelx_space_group_comment
;
The symmetry employed for this shelxl refinement is uniquely defined
by the following loop, which should always be used as a source of
symmetry information in preference to the above space-group names.
They are only intended as comments.
;
_shelx_estimated_absorpt_t_min 0.358
_shelx_estimated_absorpt_t_max 0.672

loop_
_space_group_symop_operation_xyz
'x, y, z'
'-x, y+1/2, -z+1/2'
'-x, -y, -z'
'x, -y-1/2, z-1/2'

loop_
_atom_site_label
_atom_site_type_symbol
_atom_site_fract_x
_atom_site_fract_y
_atom_site_fract_z
_atom_site_U_iso_or_equiv
_atom_site_adp_type
_atom_site_occupancy
_atom_site_site_symmetry_order
_atom_site_calc_flag
_atom_site_refinement_flags_posn
_atom_site_refinement_flags_adp
_atom_site_refinement_flags_occupancy
_atom_site_disorder_assembly
_atom_site_disorder_group
I1 I 0.45491(3) 0.03975(5) 0.10171(5) 0.04151(19) Uani 1 1 d . . . . .
I2 I 0.46100(3) -0.17168(5) 0.28310(6) 0.0510(2) Uani 1 1 d . . . . .
I3 I 0.36922(18) -0.3299(3) 0.4393(3) 0.0532(10) Uani 0.84(4) 1 d . . P A 1
I3A I 0.361(2) -0.344(3) 0.420(4) 0.093(7) Uani 0.16(4) 1 d . . P A 2
I4 I 0.23230(3) -0.34191(4) 0.56477(5) 0.04286(19) Uani 1 1 d . . . . .
P1 P 0.23104(9) 0.04546(15) 0.31873(14) 0.0248(4) Uani 1 1 d . . . . .
F1 F 0.2000(3) -0.0658(4) 0.6915(4) 0.0502(14) Uani 1 1 d . . . . .
F2 F 0.0675(3) -0.2413(4) 0.4433(4) 0.0509(14) Uani 1 1 d . . . . .
F3 F 0.1494(3) 0.3690(5) 0.5014(4) 0.0558(15) Uani 1 1 d . . . . .
F4 F 0.0471(3) 0.3081(5) 0.1716(4) 0.0497(13) Uani 1 1 d . . . . .
F5 F 0.3911(3) 0.3033(4) 0.1491(4) 0.0478(13) Uani 1 1 d . . . . .
F6 F 0.2739(3) 0.0712(4) -0.0645(4) 0.0488(13) Uani 1 1 d . . . . .
F7 F 0.2724(2) 0.1042(3) 0.4108(3) 0.0323(10) Uani 1 1 d . . . . .
F8 F 0.1877(2) -0.0117(3) 0.2272(3) 0.0314(10) Uani 1 1 d . . . . .
N1 N 0.1648(3) 0.0665(5) 0.3847(5) 0.0249(13) Uani 1 1 d . . . . .
N2 N 0.2220(3) 0.1631(5) 0.2467(5) 0.0252(14) Uani 1 1 d . . . . .
N3 N 0.2992(3) 0.0123(5) 0.2615(5) 0.0276(14) Uani 1 1 d . . . . .
N4 N 0.2468(3) -0.0756(5) 0.3828(5) 0.0298(15) Uani 1 1 d . . . . .
C1 C 0.1638(4) -0.0953(6) 0.4827(6) 0.0273(17) Uani 1 1 d . . . . .
C2 C 0.1401(4) -0.0016(6) 0.4509(6) 0.0304(17) Uani 1 1 d . . . . .
C3 C 0.0895(4) 0.0467(6) 0.4876(6) 0.0308(18) Uani 1 1 d . . . . .
H3 H 0.0639 0.0171 0.5323 0.037 Uiso 1 1 calc R U . . .
C4 C 0.0838(4) 0.1425(6) 0.4481(6) 0.0333(19) Uani 1 1 d . . . . .
H4 H 0.0541 0.1918 0.4612 0.040 Uiso 1 1 calc R U . . .
C5 C 0.1301(4) 0.1559(6) 0.3834(6) 0.0263(16) Uani 1 1 d . . . . .
C6 C 0.1386(4) 0.2416(6) 0.3272(6) 0.0291(17) Uani 1 1 d . . . . .
C7 C 0.1828(4) 0.2434(6) 0.2590(6) 0.0289(17) Uani 1 1 d . . . . .
C8 C 0.1911(4) 0.3220(6) 0.1893(6) 0.0295(17) Uani 1 1 d . . . . .
H8 H 0.1705 0.3861 0.1845 0.035 Uiso 1 1 calc R U . . .
C9 C 0.2327(4) 0.2908(6) 0.1316(6) 0.0326(18) Uani 1 1 d . . . . .
H9 H 0.2456 0.3278 0.0762 0.039 Uiso 1 1 calc R U . . .
C10 C 0.2545(4) 0.1932(6) 0.1664(6) 0.0282(17) Uani 1 1 d . . . . .
C11 C 0.3045(4) 0.1435(6) 0.1355(6) 0.0266(16) Uani 1 1 d . . . . .
C12 C 0.3290(3) 0.0588(6) 0.1877(6) 0.0266(16) Uani 1 1 d . . . . .
C13 C 0.3852(4) 0.0034(6) 0.1848(6) 0.0300(17) Uani 1 1 d . . . . .
C14 C 0.3868(4) -0.0761(6) 0.2538(6) 0.0338(19) Uani 1 1 d . . . . .
C15 C 0.3324(4) -0.0714(6) 0.2998(6) 0.0292(17) Uani 1 1 d . . . . .
C16 C 0.3001(4) -0.1250(6) 0.3677(6) 0.0324(18) Uani 1 1 d . . . . .
C17 C 0.3032(4) -0.2178(6) 0.4230(6) 0.0308(18) Uani 1 1 d . . . . .
C18 C 0.2518(4) -0.2222(6) 0.4727(6) 0.0300(17) Uani 1 1 d . . . . .
C19 C 0.2168(4) -0.1304(6) 0.4500(6) 0.0285(17) Uani 1 1 d . . . . .
C20 C 0.1344(2) -0.1511(4) 0.5646(3) 0.0298(18) Uani 1 1 d G . . . .
C21 C 0.1577(2) -0.1342(4) 0.6670(4) 0.039(2) Uani 1 1 d G . . . .
C22 C 0.1351(3) -0.1894(5) 0.7439(3) 0.046(2) Uani 1 1 d G . . . .
H22 H 0.1510 -0.1778 0.8138 0.056 Uiso 1 1 calc R U . . .
C23 C 0.0890(3) -0.2616(4) 0.7184(3) 0.043(2) Uani 1 1 d G . . . .
H23 H 0.0736 -0.2994 0.7709 0.052 Uiso 1 1 calc R U . . .
C24 C 0.0657(2) -0.2786(4) 0.6160(4) 0.039(2) Uani 1 1 d G . . . .
H24 H 0.0343 -0.3280 0.5986 0.047 Uiso 1 1 calc R U . . .
C25 C 0.0884(2) -0.2234(4) 0.5391(3) 0.0343(19) Uani 1 1 d G . . . .
C26 C 0.1003(2) 0.3358(3) 0.3356(4) 0.0297(17) Uani 1 1 d G . . . .
C27 C 0.1097(2) 0.3955(4) 0.4237(4) 0.039(2) Uani 1 1 d G . . . .
C28 C 0.0759(3) 0.4846(4) 0.4295(4) 0.051(3) Uani 1 1 d G . . . .
H28 H 0.0823 0.5254 0.4897 0.061 Uiso 1 1 calc R U . . .
C29 C 0.0327(3) 0.5138(4) 0.3472(5) 0.058(3) Uani 1 1 d G . . . .
H29 H 0.0096 0.5747 0.3511 0.070 Uiso 1 1 calc R U . . .
C30 C 0.0233(2) 0.4540(5) 0.2590(4) 0.053(3) Uani 1 1 d G . . . .
H30 H -0.0062 0.4740 0.2028 0.063 Uiso 1 1 calc R U . . .
C31 C 0.0571(3) 0.3650(4) 0.2532(3) 0.040(2) Uani 1 1 d G . . . .
C32 C 0.3318(2) 0.1871(4) 0.0450(3) 0.0308(18) Uani 1 1 d G . . . .
C33 C 0.3757(2) 0.2642(4) 0.0586(3) 0.0342(19) Uani 1 1 d G . . . .
C34 C 0.4038(2) 0.2973(4) -0.0240(4) 0.041(2) Uani 1 1 d G . . . .
H34 H 0.4338 0.3501 -0.0148 0.049 Uiso 1 1 calc R U . . .
C35 C 0.3880(3) 0.2533(4) -0.1203(3) 0.042(2) Uani 1 1 d G . . . .
H35 H 0.4072 0.2759 -0.1767 0.051 Uiso 1 1 calc R U . . .
C36 C 0.3441(3) 0.1761(4) -0.1339(3) 0.039(2) Uani 1 1 d G . . . .
H36 H 0.3333 0.1460 -0.1996 0.046 Uiso 1 1 calc R U . . .
C37 C 0.3160(2) 0.1430(4) -0.0513(4) 0.0331(19) Uani 1 1 d G . . . .
Cl1 Cl 0.33026(16) -0.4656(3) 0.1343(3) 0.0941(12) Uani 1 1 d . . . . .
Cl2 Cl 0.4478(2) -0.4275(3) 0.0686(4) 0.1033(13) Uani 1 1 d . . . . .
C38 C 0.4082(6) -0.4451(12) 0.1729(11) 0.081(4) Uani 1 1 d . . . . .
H38A H 0.4258 -0.5044 0.2136 0.097 Uiso 1 1 calc R U . . .
H38B H 0.4136 -0.3840 0.2176 0.097 Uiso 1 1 calc R U . . .

loop_
_atom_site_aniso_label
_atom_site_aniso_U_11
_atom_site_aniso_U_22
_atom_site_aniso_U_33
_atom_site_aniso_U_23
_atom_site_aniso_U_13
_atom_site_aniso_U_12
I1 0.0369(3) 0.0505(4) 0.0405(3) 0.0045(3) 0.0171(2) 0.0011(3)
I2 0.0406(4) 0.0533(4) 0.0626(4) 0.0154(3) 0.0194(3) 0.0143(3)
I3 0.0535(10) 0.0464(12) 0.065(2) 0.0236(7) 0.0279(13) 0.0222(9)
I3A 0.083(9) 0.053(6) 0.162(16) 0.019(11) 0.085(10) 0.013(8)
I4 0.0466(4) 0.0374(3) 0.0479(4) 0.0163(3) 0.0186(3) 0.0077(2)
P1 0.0287(10) 0.0272(10) 0.0198(10) 0.0007(8) 0.0082(8) 0.0003(8)
F1 0.061(4) 0.048(3) 0.040(3) -0.004(2) 0.004(3) -0.019(3)
F2 0.055(3) 0.064(4) 0.032(3) 0.006(2) 0.000(2) -0.018(3)
F3 0.058(4) 0.064(4) 0.043(3) -0.013(3) -0.002(3) 0.014(3)
F4 0.048(3) 0.071(4) 0.029(3) 0.004(3) 0.000(2) 0.003(3)
F5 0.060(3) 0.061(3) 0.024(3) -0.003(2) 0.011(2) -0.024(3)
F6 0.061(3) 0.052(3) 0.034(3) -0.008(2) 0.008(2) -0.015(3)
F7 0.035(3) 0.036(3) 0.025(2) -0.0014(19) 0.0057(19) -0.004(2)
F8 0.034(2) 0.033(2) 0.028(2) -0.0018(19) 0.0048(19) -0.0026(19)
N1 0.030(3) 0.028(3) 0.018(3) 0.003(3) 0.009(3) 0.000(3)
N2 0.030(3) 0.027(3) 0.020(3) 0.002(3) 0.010(3) 0.000(3)
N3 0.035(4) 0.028(3) 0.021(3) 0.001(3) 0.011(3) 0.003(3)
N4 0.027(3) 0.034(4) 0.030(4) 0.007(3) 0.010(3) 0.004(3)
C1 0.032(4) 0.029(4) 0.022(4) -0.001(3) 0.008(3) -0.004(3)
C2 0.034(4) 0.035(5) 0.024(4) 0.002(3) 0.012(3) -0.005(3)
C3 0.033(4) 0.030(4) 0.032(4) 0.007(3) 0.013(3) 0.001(3)
C4 0.036(5) 0.038(5) 0.028(4) 0.008(4) 0.012(3) 0.004(4)
C5 0.031(4) 0.030(4) 0.019(4) 0.002(3) 0.007(3) 0.003(3)
C6 0.033(4) 0.030(4) 0.026(4) 0.004(3) 0.009(3) 0.006(3)
C7 0.032(4) 0.033(4) 0.022(4) -0.003(3) 0.005(3) -0.002(3)
C8 0.033(4) 0.027(4) 0.029(4) 0.003(3) 0.007(3) 0.002(3)
C9 0.041(5) 0.031(4) 0.027(4) 0.009(3) 0.010(4) -0.003(4)
C10 0.028(4) 0.036(4) 0.022(4) 0.003(3) 0.004(3) -0.005(3)
C11 0.034(4) 0.028(4) 0.018(4) -0.001(3) 0.008(3) -0.005(3)
C12 0.026(4) 0.034(4) 0.021(4) 0.001(3) 0.007(3) -0.002(3)
C13 0.033(4) 0.034(4) 0.026(4) -0.005(3) 0.015(3) 0.001(3)
C14 0.035(5) 0.037(5) 0.031(4) -0.003(4) 0.009(4) 0.004(4)
C15 0.030(4) 0.035(4) 0.024(4) -0.002(3) 0.009(3) 0.004(3)
C16 0.035(5) 0.037(5) 0.026(4) -0.001(3) 0.008(3) 0.002(4)
C17 0.039(5) 0.027(4) 0.027(4) 0.004(3) 0.007(3) 0.007(3)
C18 0.040(5) 0.030(4) 0.022(4) 0.007(3) 0.009(3) -0.002(3)
C19 0.031(4) 0.026(4) 0.030(4) 0.009(3) 0.009(3) -0.003(3)
C20 0.032(4) 0.029(4) 0.031(4) 0.004(3) 0.016(3) 0.005(3)
C21 0.057(6) 0.030(5) 0.032(5) 0.001(4) 0.015(4) -0.005(4)
C22 0.064(6) 0.052(6) 0.025(5) 0.000(4) 0.013(4) 0.005(5)
C23 0.058(6) 0.041(5) 0.036(5) 0.009(4) 0.024(4) 0.001(4)
C24 0.037(5) 0.044(5) 0.039(5) 0.002(4) 0.013(4) -0.006(4)
C25 0.037(5) 0.037(5) 0.032(5) 0.002(4) 0.014(4) 0.003(4)
C26 0.029(4) 0.031(4) 0.031(4) 0.005(3) 0.010(3) 0.000(3)
C27 0.041(5) 0.033(5) 0.047(5) -0.005(4) 0.017(4) 0.002(4)
C28 0.060(6) 0.034(5) 0.062(7) -0.006(5) 0.025(5) 0.004(4)
C29 0.058(7) 0.038(6) 0.086(8) 0.003(5) 0.033(6) 0.013(5)
C30 0.041(5) 0.053(6) 0.068(7) 0.027(5) 0.024(5) 0.014(5)
C31 0.035(5) 0.049(5) 0.040(5) 0.014(4) 0.015(4) 0.003(4)
C32 0.036(5) 0.038(5) 0.021(4) 0.000(3) 0.010(3) 0.005(4)
C33 0.036(5) 0.040(5) 0.028(4) 0.002(4) 0.009(3) -0.001(4)
C34 0.036(5) 0.049(5) 0.039(5) 0.009(4) 0.014(4) -0.004(4)
C35 0.043(5) 0.056(6) 0.032(5) 0.015(4) 0.020(4) 0.008(4)
C36 0.044(5) 0.052(6) 0.022(4) 0.006(4) 0.014(4) 0.003(4)
C37 0.042(5) 0.033(5) 0.024(4) 0.002(3) 0.004(3) -0.002(4)
Cl1 0.0595(19) 0.116(3) 0.104(3) 0.035(2) -0.0011(18) 0.0028(19)
Cl2 0.100(3) 0.102(3) 0.121(3) 0.018(2) 0.059(3) 0.000(2)
C38 0.055(7) 0.096(10) 0.091(10) -0.027(8) 0.011(7) -0.017(7)

loop_
_atom_type_symbol
_atom_type_description
_atom_type_scat_dispersion_real
_atom_type_scat_dispersion_imag
_atom_type_scat_source
C C 0.0033 0.0016 'International Tables Vol C Tables 4.2.6.8 and 6.1.1.4'
H H 0.0000 0.0000 'International Tables Vol C Tables 4.2.6.8 and 6.1.1.4'
Cl Cl 0.1484 0.1585 'International Tables Vol C Tables 4.2.6.8 and 6.1.1.4'
F F 0.0171 0.0103 'International Tables Vol C Tables 4.2.6.8 and 6.1.1.4'
I I -0.4742 1.8119 'International Tables Vol C Tables 4.2.6.8 and 6.1.1.4'
N N 0.0061 0.0033 'International Tables Vol C Tables 4.2.6.8 and 6.1.1.4'
P P 0.1023 0.0942 'International Tables Vol C Tables 4.2.6.8 and 6.1.1.4'

loop_
_geom_angle_atom_site_label_1
_geom_angle_atom_site_label_2
_geom_angle_atom_site_label_3
_geom_angle
F7 P1 F8 178.2(3)
F7 P1 N2 89.8(3)
F8 P1 N2 89.7(3)
F7 P1 N4 91.0(3)
F8 P1 N4 89.7(3)
N2 P1 N4 173.7(3)
F7 P1 N1 88.4(3)
F8 P1 N1 89.9(3)
N2 P1 N1 94.8(3)
N4 P1 N1 91.4(3)
F7 P1 N3 90.9(3)
F8 P1 N3 90.8(3)
N2 P1 N3 91.3(3)
N4 P1 N3 82.4(3)
N1 P1 N3 173.8(3)
C5 N1 C2 106.5(6)
C5 N1 P1 126.4(5)
C2 N1 P1 127.0(5)
C7 N2 C10 105.2(6)
C7 N2 P1 127.8(5)
C10 N2 P1 127.0(5)
C15 N3 C12 109.3(6)
C15 N3 P1 117.6(5)
C12 N3 P1 132.9(5)
C16 N4 C19 109.9(7)
C16 N4 P1 117.3(5)
C19 N4 P1 132.8(5)
C19 C1 C2 120.3(7)
C19 C1 C20 121.5(7)
C2 C1 C20 117.8(7)
C1 C2 N1 126.4(7)
C1 C2 C3 125.1(7)
N1 C2 C3 108.2(7)
C4 C3 C2 108.5(7)
C4 C3 H3 125.8
C2 C3 H3 125.8
C3 C4 C5 108.0(7)
C3 C4 H4 126.0
C5 C4 H4 126.0
C6 C5 N1 125.4(7)
C6 C5 C4 125.8(7)
N1 C5 C4 108.8(6)
C5 C6 C7 120.9(7)
C5 C6 C26 120.8(7)
C7 C6 C26 118.3(7)
N2 C7 C8 110.0(7)
N2 C7 C6 123.8(7)
C8 C7 C6 126.0(7)
C9 C8 C7 107.9(7)
C9 C8 H8 126.1
C7 C8 H8 126.1
C8 C9 C10 108.7(7)
C8 C9 H9 125.7
C10 C9 H9 125.7
C11 C10 N2 126.2(7)
C11 C10 C9 125.1(7)
N2 C10 C9 108.1(7)
C12 C11 C10 120.3(7)
C12 C11 C32 121.8(7)
C10 C11 C32 117.9(7)
C11 C12 N3 121.1(7)
C11 C12 C13 132.3(7)
N3 C12 C13 106.6(7)
C14 C13 C12 108.0(7)
C14 C13 I1 124.9(6)
C12 C13 I1 126.9(6)
C13 C14 C15 107.6(7)
C13 C14 I2 122.3(6)
C15 C14 I2 130.0(6)
N3 C15 C16 110.1(7)
N3 C15 C14 108.3(7)
C16 C15 C14 141.5(8)
N4 C16 C15 111.8(7)
N4 C16 C17 108.2(7)
C15 C16 C17 139.9(8)
C18 C17 C16 107.2(7)
C18 C17 I3 122.1(6)
C16 C17 I3 130.7(6)
C18 C17 I3A 120.7(9)
C16 C17 I3A 131.3(8)
C17 C18 C19 108.4(7)
C17 C18 I4 124.0(6)
C19 C18 I4 127.6(6)
C1 C19 N4 121.9(7)
C1 C19 C18 131.9(7)
N4 C19 C18 106.2(7)
C21 C20 C25 120.0
C21 C20 C1 118.3(4)
C25 C20 C1 121.5(4)
F1 C21 C20 120.4(4)
F1 C21 C22 119.6(4)
C20 C21 C22 120.0
C23 C22 C21 120.0
C23 C22 H22 120.0
C21 C22 H22 120.0
C24 C23 C22 120.0
C24 C23 H23 120.0
C22 C23 H23 120.0
C23 C24 C25 120.0
C23 C24 H24 120.0
C25 C24 H24 120.0
F2 C25 C24 119.8(4)
F2 C25 C20 120.2(4)
C24 C25 C20 120.0
C27 C26 C31 120.0
C27 C26 C6 120.2(4)
C31 C26 C6 119.7(4)
F3 C27 C28 119.2(4)
F3 C27 C26 120.8(4)
C28 C27 C26 120.0
C29 C28 C27 120.0
C29 C28 H28 120.0
C27 C28 H28 120.0
C28 C29 C30 120.0
C28 C29 H29 120.0
C30 C29 H29 120.0
C31 C30 C29 120.0
C31 C30 H30 120.0
C29 C30 H30 120.0
F4 C31 C30 119.7(4)
F4 C31 C26 120.3(4)
C30 C31 C26 120.0
C33 C32 C37 120.0
C33 C32 C11 121.0(4)
C37 C32 C11 118.8(4)
F5 C33 C34 120.5(4)
F5 C33 C32 119.5(4)
C34 C33 C32 120.0
C33 C34 C35 120.0
C33 C34 H34 120.0
C35 C34 H34 120.0
C36 C35 C34 120.0
C36 C35 H35 120.0
C34 C35 H35 120.0
C35 C36 C37 120.0
C35 C36 H36 120.0
C37 C36 H36 120.0
F6 C37 C36 119.9(4)
F6 C37 C32 120.0(4)
C36 C37 C32 120.0
Cl1 C38 Cl2 111.6(8)
Cl1 C38 H38A 109.3
Cl2 C38 H38A 109.3
Cl1 C38 H38B 109.3
Cl2 C38 H38B 109.3
H38A C38 H38B 108.0

loop_
_geom_bond_atom_site_label_1
_geom_bond_atom_site_label_2
_geom_bond_distance
I1 C13 2.054(8)
I2 C14 2.046(8)
I3 C17 2.053(8)
I3A C17 2.09(2)
I4 C18 2.062(7)
P1 F7 1.605(5)
P1 F8 1.611(5)
P1 N2 1.806(6)
P1 N4 1.807(7)
P1 N1 1.813(6)
P1 N3 1.817(7)
F1 C21 1.297(6)
F2 C25 1.300(6)
F3 C27 1.294(7)
F4 C31 1.300(7)
F5 C33 1.296(6)
F6 C37 1.312(6)
N1 C5 1.395(10)
N1 C2 1.407(10)
N2 C7 1.382(10)
N2 C10 1.409(10)
N3 C15 1.373(10)
N3 C12 1.384(10)
N4 C16 1.372(10)
N4 C19 1.376(10)
C1 C19 1.372(11)
C1 C2 1.375(12)
C1 C20 1.517(8)
C2 C3 1.420(11)
C3 C4 1.357(11)
C3 H3 0.9500
C4 C5 1.423(11)
C4 H4 0.9500
C5 C6 1.371(11)
C6 C7 1.408(11)
C6 C26 1.505(8)
C7 C8 1.407(11)
C8 C9 1.330(12)
C8 H8 0.9500
C9 C10 1.419(11)
C9 H9 0.9500
C10 C11 1.384(11)
C11 C12 1.374(11)
C11 C32 1.515(8)
C12 C13 1.436(11)
C13 C14 1.378(12)
C14 C15 1.412(11)
C15 C16 1.403(11)
C16 C17 1.413(11)
C17 C18 1.379(11)
C18 C19 1.436(11)
C20 C21 1.3900
C20 C25 1.3900
C21 C22 1.3900
C22 C23 1.3900
C22 H22 0.9500
C23 C24 1.3900
C23 H23 0.9500
C24 C25 1.3900
C24 H24 0.9500
C26 C27 1.3900
C26 C31 1.3900
C27 C28 1.3900
C28 C29 1.3900
C28 H28 0.9500
C29 C30 1.3900
C29 H29 0.9500
C30 C31 1.3900
C30 H30 0.9500
C32 C33 1.3900
C32 C37 1.3900
C33 C34 1.3900
C34 C35 1.3900
C34 H34 0.9500
C35 C36 1.3900
C35 H35 0.9500
C36 C37 1.3900
C36 H36 0.9500
Cl1 C38 1.735(13)
Cl2 C38 1.737(14)
C38 H38A 0.9900
C38 H38B 0.9900
